data_4106751
loop_
_publ_author_name
'Jarrod F. Eubank'
'Hasnaa Mouttaki'
'Amy J. Cairns'
'Youssef Belmabkhout'
'Lukasz Wojtas'
'Ryan Luebke'
'Mohamed Alkordi'
'Mohamed Eddaoudi'

_publ_section_title
;
 The Quest for Modular Nanocages: tbo-MOF as an Archetype for Mutual
 Substitution, Functionalization, and Expansion of Quadrangular Pillar
 Building Blocks
;
_journal_name_full 'Journal of the American Chemical Society'
_journal_page_first 14204
_journal_page_last 14207
_journal_paper_doi 10.1021/ja205658j
_journal_volume 133
_journal_year 2011
_chemical_formula_sum 'C69 H45 Cu4 N9 O24'
_chemical_formula_weight 1638.30
_chemical_name_systematic
;
 ?
;
_space_group_IT_number 69
_symmetry_cell_setting orthorhombic
_symmetry_space_group_name_Hall '-F 2 2'
_symmetry_space_group_name_H-M 'F m m m'
_atom_sites_solution_hydrogens geom
_atom_sites_solution_primary direct
_atom_sites_solution_secondary difmap
_audit_creation_method SHELXL-97
_cell_angle_alpha 90.00
_cell_angle_beta 90.00
_cell_angle_gamma 90.00
_cell_formula_units_Z 8
_cell_length_a 22.751(8)
_cell_length_b 28.318(10)
_cell_length_c 57.36(2)
_cell_measurement_temperature 100(2)
_cell_volume 36955(2)
_computing_cell_refinement 'APEX2 (Bruker, 2010); SAINT (Bruker, 2009)'
_computing_data_collection 'APEX2 (Bruker, 2010)'
_computing_data_reduction 'SAINT (Bruker, 2009);XPREP(Sheldrick,2008)'
_computing_publication_material 'APEX2 (Bruker, 2010)'
_computing_structure_refinement 'SHELXL-97 (Sheldrick, 2008)'
_computing_structure_solution 'SHELXS-97 (Sheldrick, 2008)'
_diffrn_ambient_temperature 100(2)
_diffrn_measured_fraction_theta_full 0.961
_diffrn_measured_fraction_theta_max 0.961
_diffrn_measurement_device_type 'BRUKER SMART APEXII CCD'
_diffrn_measurement_method 'phi scans'
_diffrn_radiation_monochromator graphite
_diffrn_radiation_source synchrotron
_diffrn_radiation_type synchrotron
_diffrn_radiation_wavelength 0.40663
_diffrn_reflns_av_R_equivalents 0.1251
_diffrn_reflns_av_sigmaI/netI 0.1480
_diffrn_reflns_limit_h_max 22
_diffrn_reflns_limit_h_min -22
_diffrn_reflns_limit_k_max 28
_diffrn_reflns_limit_k_min -22
_diffrn_reflns_limit_l_max 49
_diffrn_reflns_limit_l_min -56
_diffrn_reflns_number 21858
_diffrn_reflns_theta_full 11.75
_diffrn_reflns_theta_max 11.75
_diffrn_reflns_theta_min 0.69
_exptl_absorpt_coefficient_mu 0.095
_exptl_absorpt_correction_T_max 0.9953
_exptl_absorpt_correction_T_min 0.9953
_exptl_absorpt_correction_type multi-scan
_exptl_absorpt_process_details 'SADABS; (Sheldrick, 2003)'
_exptl_crystal_colour green
_exptl_crystal_density_diffrn 0.589
_exptl_crystal_description block
_exptl_crystal_F_000 6640
_exptl_crystal_size_max 0.05
_exptl_crystal_size_mid 0.05
_exptl_crystal_size_min 0.05
_platon_squeeze_details
;
;
_refine_diff_density_max 0.666
_refine_diff_density_min -0.419
_refine_diff_density_rms 0.067
_refine_ls_extinction_method none
_refine_ls_goodness_of_fit_ref 1.015
_refine_ls_hydrogen_treatment constr
_refine_ls_matrix_type full
_refine_ls_number_parameters 249
_refine_ls_number_reflns 5020
_refine_ls_number_restraints 244
_refine_ls_restrained_S_all 1.048
_refine_ls_R_factor_all 0.1476
_refine_ls_R_factor_gt 0.0870
_refine_ls_shift/su_max 0.001
_refine_ls_shift/su_mean 0.000
_refine_ls_structure_factor_coef Fsqd
_refine_ls_weighting_details 'calc w=1/[\s^2^(Fo^2^)+(0.0900P)^2^+0.0000P] where P=(Fo^2^+2Fc^2^)/3'
_refine_ls_weighting_scheme calc
_refine_ls_wR_factor_gt 0.2059
_refine_ls_wR_factor_ref 0.2227
_reflns_number_gt 2224
_reflns_number_total 5020
_reflns_threshold_expression >2sigma(I)
_cod_data_source_file ja205658j_si_004.cif
_cod_data_source_block 3
_cod_original_cell_volume 36957(23)
_cod_database_code 4106751

loop_
_symmetry_equiv_pos_as_xyz
'x, y, z'
'-x, -y, z'
'-x, y, -z'
'x, -y, -z'
'x, y+1/2, z+1/2'
'-x, -y+1/2, z+1/2'
'-x, y+1/2, -z+1/2'
'x, -y+1/2, -z+1/2'
'x+1/2, y, z+1/2'
'-x+1/2, -y, z+1/2'
'-x+1/2, y, -z+1/2'
'x+1/2, -y, -z+1/2'
'x+1/2, y+1/2, z'
'-x+1/2, -y+1/2, z'
'-x+1/2, y+1/2, -z'
'x+1/2, -y+1/2, -z'
'-x, -y, -z'
'x, y, -z'
'x, -y, z'
'-x, y, z'
'-x, -y+1/2, -z+1/2'
'x, y+1/2, -z+1/2'
'x, -y+1/2, z+1/2'
'-x, y+1/2, z+1/2'
'-x+1/2, -y, -z+1/2'
'x+1/2, y, -z+1/2'
'x+1/2, -y, z+1/2'
'-x+1/2, y, z+1/2'
'-x+1/2, -y+1/2, -z'
'x+1/2, y+1/2, -z'
'x+1/2, -y+1/2, z'
'-x+1/2, y+1/2, z'

loop_
_atom_site_label
_atom_site_type_symbol
_atom_site_fract_x
_atom_site_fract_y
_atom_site_fract_z
_atom_site_U_iso_or_equiv
_atom_site_adp_type
_atom_site_occupancy
_atom_site_symmetry_multiplicity
_atom_site_calc_flag
_atom_site_refinement_flags
Cu1 Cu 0.5000 0.21842(4) 0.23303(3) 0.0641(6) Uani 1 2 d S
Cu2 Cu 0.20603(6) 0.5000 0.23472(3) 0.0820(7) Uani 1 2 d S
O10 O 0.1305(3) 0.5000 0.21261(18) 0.099(3) Uani 1 2 d S
O1 O 0.4413(2) 0.25797(16) 0.21794(11) 0.0768(17) Uani 1 1 d U
O2 O 0.4401(3) 0.31075(18) 0.24744(15) 0.094(2) Uani 1 1 d U
O3 O 0.3218(2) 0.44987(17) 0.24434(13) 0.0871(19) Uani 1 1 d U
O4 O 0.2466(2) 0.45223(18) 0.21790(12) 0.0894(19) Uani 1 1 d U
C1 C 0.4227(4) 0.2962(3) 0.2288(2) 0.075(2) Uani 1 1 d DU
C2 C 0.2939(4) 0.4366(3) 0.2263(2) 0.085(2) Uani 1 1 d DU
C3 C 0.3592(3) 0.3663(2) 0.22492(14) 0.061(2) Uani 1 1 d D
H3 H 0.3730 0.3746 0.2400 0.074 Uiso 1 1 calc R
C4 C 0.3820(3) 0.3262(2) 0.21540(17) 0.079(2) Uani 1 1 d DU
C5 C 0.3686(4) 0.3153(3) 0.19276(18) 0.098(3) Uani 1 1 d DU
H5 H 0.3861 0.2886 0.1855 0.117 Uiso 1 1 calc R
C6 C 0.3284(5) 0.3440(3) 0.1803(2) 0.125(3) Uani 1 1 d DU
C7 C 0.3044(4) 0.3840(3) 0.19232(19) 0.106(3) Uani 1 1 d DU
H7 H 0.2772 0.4038 0.1844 0.128 Uiso 1 1 calc R
C8 C 0.3199(3) 0.3950(3) 0.21536(18) 0.087(2) Uani 1 1 d DU
N1 N 0.3080(5) 0.3381(4) 0.1564(2) 0.154(3) Uani 1 1 d DU
N2 N 0.3392(6) 0.3067(5) 0.1479(3) 0.227(6) Uani 1 1 d DU
C9 C 0.3309(8) 0.2975(7) 0.1232(3) 0.285(8) Uani 1 1 d DU
C10 C 0.3614(8) 0.2605(6) 0.1132(4) 0.306(9) Uani 1 1 d DU
H10 H 0.3883 0.2416 0.1217 0.367 Uiso 1 1 calc R
C11 C 0.3498(8) 0.2529(6) 0.0894(4) 0.347(10) Uani 1 1 d DU
H11 H 0.3690 0.2271 0.0820 0.416 Uiso 1 1 calc R
C12 C 0.3128(8) 0.2802(7) 0.0761(3) 0.374(11) Uani 1 1 d DU
C13 C 0.2852(9) 0.3179(7) 0.0880(4) 0.365(10) Uani 1 1 d DU
H13 H 0.2599 0.3381 0.0793 0.438 Uiso 1 1 calc R
C14 C 0.2933(9) 0.3270(6) 0.1120(4) 0.332(10) Uani 1 1 d DU
H14 H 0.2738 0.3522 0.1198 0.399 Uiso 1 1 calc R
O5 O 0.3058(9) 0.2684(7) 0.0532(3) 0.411(10) Uani 1 1 d DU
C15 C 0.2636(14) 0.3008(9) 0.0425(3) 0.444(14) Uani 1 1 d DU
H15A H 0.2806 0.3324 0.0396 0.532 Uiso 1 1 calc R
H15B H 0.2270 0.3038 0.0517 0.532 Uiso 1 1 calc R
C16 C 0.2551(8) 0.2735(3) 0.02093(15) 0.438(14) Uani 1 1 d DU
C17 C 0.2605(15) 0.2983(4) 0.0000 0.436(18) Uani 1 2 d SDU
H17 H 0.2676 0.3314 0.0000 0.524 Uiso 1 2 calc SR
O21 O 0.5000 0.1663(2) 0.20467(18) 0.105(4) Uani 1 2 d SD
N21 N 0.5000 0.0979(6) 0.1837(4) 0.103(6) Uiso 0.50 2 d SPDU
C21 C 0.5000 0.1268(6) 0.2040(4) 0.131 Uiso 0.50 2 d SPD
H21 H 0.5000 0.1108 0.2185 0.157 Uiso 0.50 2 calc SPR
C22 C 0.5000 0.1251(7) 0.1629(3) 0.086(7) Uiso 0.50 2 d SPDU
H22A H 0.5000 0.1588 0.1668 0.129 Uiso 0.50 2 calc SPR
H22B H 0.4647 0.1178 0.1538 0.129 Uiso 0.25 1 calc PR
H22C H 0.5350 0.1175 0.1537 0.129 Uiso 0.25 1 calc PR
C23 C 0.5000 0.0500(6) 0.1870(5) 0.095(8) Uiso 0.50 2 d SPDU
H23A H 0.5350 0.0408 0.1958 0.142 Uiso 0.25 1 calc PR
H23B H 0.5000 0.0341 0.1718 0.142 Uiso 0.50 2 calc SPR
H23C H 0.4647 0.0407 0.1956 0.142 Uiso 0.25 1 calc PR

loop_
_atom_site_aniso_label
_atom_site_aniso_U_11
_atom_site_aniso_U_22
_atom_site_aniso_U_33
_atom_site_aniso_U_23
_atom_site_aniso_U_13
_atom_site_aniso_U_12
Cu1 0.0605(8) 0.0299(7) 0.1018(15) -0.0152(8) 0.000 0.000
Cu2 0.0639(9) 0.0337(8) 0.1486(19) 0.000 -0.0327(10) 0.000
O10 0.073(5) 0.088(6) 0.136(10) 0.000 -0.038(5) 0.000
O1 0.084(3) 0.050(3) 0.096(5) -0.012(3) 0.003(3) 0.005(3)
O2 0.107(4) 0.058(3) 0.116(6) -0.012(4) 0.008(4) 0.018(3)
O3 0.074(4) 0.054(3) 0.133(6) 0.005(3) -0.012(3) 0.017(3)
O4 0.072(3) 0.072(3) 0.124(6) 0.007(3) -0.025(4) 0.017(3)
C1 0.071(4) 0.041(4) 0.113(6) -0.008(4) 0.012(4) 0.013(4)
C2 0.070(5) 0.051(4) 0.134(6) -0.006(4) -0.015(4) 0.006(4)
C3 0.062(5) 0.045(5) 0.077(8) 0.003(4) -0.007(5) 0.003(4)
C4 0.071(5) 0.041(4) 0.125(7) -0.021(4) 0.007(5) 0.005(3)
C5 0.088(5) 0.074(5) 0.132(7) -0.027(5) 0.000(5) 0.016(4)
C6 0.126(6) 0.105(5) 0.145(7) -0.010(5) -0.007(5) 0.020(5)
C7 0.103(5) 0.073(5) 0.144(7) 0.006(5) -0.007(6) 0.011(4)
C8 0.061(4) 0.047(4) 0.151(7) 0.001(4) -0.024(5) 0.001(4)
N1 0.159(7) 0.152(7) 0.150(8) -0.020(6) -0.006(6) 0.001(6)
N2 0.266(9) 0.217(9) 0.198(9) -0.024(7) 0.008(8) 0.028(7)
C9 0.38(2) 0.282(19) 0.191(13) -0.059(13) -0.014(15) 0.024(14)
C10 0.43(2) 0.276(19) 0.207(17) -0.068(15) 0.040(17) 0.007(15)
C11 0.49(3) 0.34(2) 0.220(19) -0.090(18) 0.00(2) 0.001(16)
C12 0.46(2) 0.40(2) 0.26(2) -0.031(18) -0.02(2) -0.034(17)
C13 0.45(3) 0.39(2) 0.259(19) -0.021(18) -0.09(2) 0.001(17)
C14 0.40(2) 0.34(2) 0.258(18) -0.018(17) -0.09(2) 0.022(15)
O5 0.51(2) 0.48(2) 0.25(2) -0.018(18) -0.020(17) -0.036(19)
C15 0.55(3) 0.52(3) 0.26(3) -0.01(2) -0.05(3) -0.03(2)
C16 0.51(3) 0.57(4) 0.23(3) -0.006(15) -0.01(2) -0.11(3)
C17 0.48(3) 0.57(4) 0.25(3) 0.000 0.000 -0.15(4)
O21 0.072(5) 0.037(4) 0.207(12) -0.052(5) 0.000 0.000

loop_
_atom_type_symbol
_atom_type_description
_atom_type_scat_dispersion_real
_atom_type_scat_dispersion_imag
_atom_type_scat_source
C C -0.0002 0.0005 'International Tables Vol C Tables 4.2.6.8 and 6.1.1.4'
Cu Cu 0.2416 0.4564 'International Tables Vol C Tables 4.2.6.8 and 6.1.1.4'
H H 0.0000 0.0000 'International Tables Vol C Tables 4.2.6.8 and 6.1.1.4'
N N 0.0004 0.0009 'International Tables Vol C Tables 4.2.6.8 and 6.1.1.4'
O O 0.0015 0.0018 'International Tables Vol C Tables 4.2.6.8 and 6.1.1.4'

loop_
_geom_angle_atom_site_label_1
_geom_angle_atom_site_label_2
_geom_angle_atom_site_label_3
_geom_angle
_geom_angle_site_symmetry_1
_geom_angle_site_symmetry_3
O1 Cu1 O1 86.6(3) . 20_655
O1 Cu1 O2 91.2(2) . 8
O1 Cu1 O2 168.5(3) 20_655 8
O1 Cu1 O2 168.5(3) . 21_655
O1 Cu1 O2 91.2(2) 20_655 21_655
O2 Cu1 O2 88.8(4) 8 21_655
O1 Cu1 O21 93.3(3) . .
O1 Cu1 O21 93.3(3) 20_655 .
O2 Cu1 O21 98.1(3) 8 .
O2 Cu1 O21 98.1(3) 21_655 .
O1 Cu1 Cu1 86.46(17) . 21_655
O1 Cu1 Cu1 86.46(17) 20_655 21_655
O2 Cu1 Cu1 82.1(2) 8 21_655
O2 Cu1 Cu1 82.1(2) 21_655 21_655
O21 Cu1 Cu1 179.7(3) . 21_655
O4 Cu2 O4 90.7(4) . 19_565
O4 Cu2 O3 168.9(3) . 25_565
O4 Cu2 O3 87.3(2) 19_565 25_565
O4 Cu2 O3 87.3(2) . 11
O4 Cu2 O3 168.9(3) 19_565 11
O3 Cu2 O3 92.5(4) 25_565 11
O4 Cu2 O10 95.1(3) . .
O4 Cu2 O10 95.1(3) 19_565 .
O3 Cu2 O10 96.0(3) 25_565 .
O3 Cu2 O10 96.0(3) 11 .
O4 Cu2 Cu2 88.22(18) . 25_565
O4 Cu2 Cu2 88.22(18) 19_565 25_565
O3 Cu2 Cu2 80.8(2) 25_565 25_565
O3 Cu2 Cu2 80.8(2) 11 25_565
O10 Cu2 Cu2 175.2(3) . 25_565
C1 O1 Cu1 118.9(6) . .
C1 O2 Cu1 126.2(5) . 21_655
C2 O3 Cu2 123.4(5) . 25_565
C2 O4 Cu2 118.1(6) . .
O2 C1 O1 126.2(8) . .
O2 C1 C4 117.9(8) . .
O1 C1 C4 115.4(9) . .
O4 C2 O3 129.4(8) . .
O4 C2 C8 117.7(9) . .
O3 C2 C8 112.7(8) . .
C8 C3 C4 127.0(8) . .
C8 C3 H3 116.5 . .
C4 C3 H3 116.5 . .
C3 C4 C5 118.9(8) . .
C3 C4 C1 120.7(8) . .
C5 C4 C1 120.3(8) . .
C4 C5 C6 119.5(9) . .
C4 C5 H5 120.2 . .
C6 C5 H5 120.2 . .
C5 C6 C7 117.2(10) . .
C5 C6 N1 128.0(9) . .
C7 C6 N1 114.8(10) . .
C8 C7 C6 122.1(9) . .
C8 C7 H7 118.9 . .
C6 C7 H7 118.9 . .
C3 C8 C7 115.0(8) . .
C3 C8 C2 126.1(9) . .
C7 C8 C2 118.9(8) . .
N2 N1 C6 105.6(12) . .
N1 N2 C9 115.9(17) . .
C14 C9 C10 125.9(15) . .
C14 C9 N2 115.6(19) . .
C10 C9 N2 118.5(19) . .
C9 C10 C11 115.2(12) . .
C9 C10 H10 122.4 . .
C11 C10 H10 122.4 . .
C12 C11 C10 124.6(12) . .
C12 C11 H11 117.7 . .
C10 C11 H11 117.7 . .
O5 C12 C11 117.9(17) . .
O5 C12 C13 126.6(17) . .
C11 C12 C13 115.4(13) . .
C12 C13 C14 123.4(12) . .
C12 C13 H13 118.3 . .
C14 C13 H13 118.3 . .
C9 C14 C13 115.4(12) . .
C9 C14 H14 122.3 . .
C13 C14 H14 122.3 . .
C12 O5 C15 108.9(15) . .
O5 C15 C16 96.2(16) . .
O5 C15 H15A 112.5 . .
C16 C15 H15A 112.5 . .
O5 C15 H15B 112.5 . .
C16 C15 H15B 112.5 . .
H15A C15 H15B 110.0 . .
C16 C16 C17 120.7(5) 14 .
C16 C16 C15 122.6(12) 14 .
C17 C16 C15 116.7(13) . .
C16 C17 C16 118.7(9) 18 .
C16 C17 H17 120.7 18 .
C16 C17 H17 120.7 . .
C21 O21 Cu1 134.3(14) . .
C23 N21 C21 117.4(16) . .
C23 N21 C22 130.6(19) . .
C21 N21 C22 112.0(14) . .
O21 C21 N21 127.3(19) . .
O21 C21 H21 116.4 . .
N21 C21 H21 116.4 . .
N21 C22 H22A 109.5 . .
N21 C22 H22B 109.5 . .
H22A C22 H22B 109.5 . .
N21 C22 H22C 109.5 . .
H22A C22 H22C 109.5 . .
H22B C22 H22C 109.5 . .
N21 C23 H23A 109.5 . .
N21 C23 H23B 109.5 . .
H23A C23 H23B 109.5 . .
N21 C23 H23C 109.5 . .
H23A C23 H23C 109.5 . .
H23B C23 H23C 109.5 . .

loop_
_geom_bond_atom_site_label_1
_geom_bond_atom_site_label_2
_geom_bond_distance
_geom_bond_site_symmetry_2
Cu1 O1 1.946(5) .
Cu1 O1 1.946(5) 20_655
Cu1 O2 1.947(7) 8
Cu1 O2 1.947(7) 21_655
Cu1 O21 2.197(8) .
Cu1 Cu1 2.643(3) 21_655
Cu2 O4 1.901(6) .
Cu2 O4 1.901(6) 19_565
Cu2 O3 1.965(6) 25_565
Cu2 O3 1.965(6) 11
Cu2 O10 2.135(8) .
Cu2 Cu2 2.661(3) 25_565
O1 C1 1.318(10) .
O2 C1 1.213(10) .
O2 Cu1 1.947(7) 21_655
O3 C2 1.271(11) .
O3 Cu2 1.965(6) 25_565
O4 C2 1.259(10) .
C1 C4 1.474(8) .
C2 C8 1.459(8) .
C3 C8 1.329(7) .
C3 C4 1.362(7) .
C3 H3 0.9500 .
C4 C5 1.369(8) .
C5 C6 1.416(8) .
C5 H5 0.9500 .
C6 C7 1.436(8) .
C6 N1 1.459(12) .
C7 C8 1.403(8) .
C7 H7 0.9500 .
N1 N2 1.237(12) .
N2 C9 1.454(15) .
C9 C14 1.358(15) .
C9 C10 1.382(15) .
C10 C11 1.403(15) .
C10 H10 0.9500 .
C11 C12 1.375(16) .
C11 H11 0.9500 .
C12 O5 1.367(15) .
C12 C13 1.411(16) .
C13 C14 1.416(16) .
C13 H13 0.9500 .
C14 H14 0.9500 .
O5 C15 1.462(18) .
C15 C16 1.473(13) .
C15 H15A 0.9900 .
C15 H15B 0.9900 .
C16 C16 1.353(18) 14
C16 C17 1.396(11) .
C17 C16 1.396(11) 18
C17 H17 0.9500 .
O21 C21 1.120(16) .
N21 C23 1.370(16) .
N21 C21 1.420(16) .
N21 C22 1.425(16) .
C21 H21 0.9500 .
C22 H22A 0.9800 .
C22 H22B 0.9800 .
C22 H22C 0.9800 .
C23 H23A 0.9800 .
C23 H23B 0.9800 .
C23 H23C 0.9800 .

loop_
_platon_squeeze_void_nr
_platon_squeeze_void_average_x
_platon_squeeze_void_average_y
_platon_squeeze_void_average_z
_platon_squeeze_void_volume
_platon_squeeze_void_count_electrons
_platon_squeeze_void_content
1 -0.023 -0.017 -0.002 26157 7291 ' '
